data_2104388
loop_
_publ_author_name
'Zhang, N.'
'Glazer, A. M.'
'Baker, D.'
'Thomas, P. A.'

_publ_section_title
;
 Structures of K~0.05~Na~0.95~NbO~3~ (50--300K) and
 K~0.30~Na~0.70~NbO~3~ (100--200K)
;
_journal_coeditor_code WF5039
_journal_issue 3
_journal_name_full 'Acta Crystallographica Section B'
_journal_page_first 291
_journal_page_last 299
_journal_paper_doi 10.1107/S0108768109011057
_journal_volume 65
_journal_year 2009
_chemical_formula_structural 'K Na (Nb O3)'
_chemical_formula_sum 'K0.3 Na0.7 Nb O3'
_chemical_formula_weight 168.73
_chemical_name_systematic 'Sodium Potassium Niobate'
_space_group_IT_number 6
_symmetry_cell_setting monoclinic
_symmetry_space_group_name_Hall 'P -2y'
_symmetry_space_group_name_H-M 'P 1 m 1'
_cell_angle_alpha 90
_cell_angle_beta 90.073(3)
_cell_angle_gamma 90
_cell_formula_units_Z 2
_cell_length_a 5.65868(12)
_cell_length_b 3.93856(5)
_cell_length_c 5.62480(13)
_cell_volume 125.360(4)
_computing_structure_refinement 'TOPAS Academic'
_diffrn_ambient_temperature 200
_diffrn_measurement_device_type D2B
_diffrn_radiation_monochromator 'Ge [115]'
_diffrn_radiation_probe neutron
_diffrn_radiation_type Neutron
_diffrn_radiation_wavelength 1.60
_pd_block_diffractogram_id KNN30at200K
_pd_char_colour white
_pd_meas_2theta_range_inc 0.05
_pd_meas_2theta_range_max 160
_pd_meas_2theta_range_min 0.10
_pd_proc_ls_prof_R_factor 0.0583
_pd_proc_ls_prof_wR_factor 0.0757
_pd_spec_mounting 'Vanadium can packed with powder'
_pd_spec_mount_mode reflection
_pd_spec_shape flat
_refine_ls_goodness_of_fit_all 1.42
_refine_ls_number_parameters 39
_cod_data_source_file wf5039.cif
_cod_data_source_block KNN30at200K
_cod_original_formula_sum 'K0.30 Na0.70 Nb1 O3'
_cod_database_code 2104388

loop_
_symmetry_equiv_pos_as_xyz
'x, -y, z'
'x, y, z'

loop_
_atom_site_aniso_label
_atom_site_aniso_U_11
_atom_site_aniso_U_22
_atom_site_aniso_U_33
_atom_site_aniso_U_12
_atom_site_aniso_U_13
_atom_site_aniso_U_23
_atom_site_aniso_type_symbol
Na1 0.009(3) 0.0031(11) 0.006(3) 0 -0.038(3) 0 Na+1
K1 0.009(3) 0.0031(11) 0.006(3) 0 -0.038(3) 0 K+1
Na2 0.009(3) 0.0031(11) 0.006(3) 0 -0.038(3) 0 Na+1
K2 0.009(3) 0.0031(11) 0.006(3) 0 -0.038(3) 0 K+1
Nb1 0.0000(17) 0.0000(6) 0.0000(12) 0 -0.004(2) 0 Nb+5
Nb2 0.0000(17) 0.0000(6) 0.0000(12) 0 -0.004(2) 0 Nb+5
O1 0.0109(16) 0.0000(9) 0.0146(17) 0 0.007(3) 0 O-2
O2 0.0109(16) 0.0000(9) 0.0146(17) 0 0.007(3) 0 O-2
O3 0.0012(7) 0.0108(6) 0.0002(7) 0 0.003(2) 0 O-2
O4 0.0012(7) 0.0108(6) 0.0002(7) 0 0.003(2) 0 O-2
O5 0.0012(7) 0.0108(6) 0.0002(7) 0 0.003(2) 0 O-2
O6 0.0012(7) 0.0108(6) 0.0002(7) 0 0.003(2) 0 O-2

loop_
_atom_site_type_symbol
_atom_site_label
_atom_site_fract_x
_atom_site_fract_y
_atom_site_fract_z
_atom_site_occupancy
Na+1 Na1 0.5389(18) 0.5 0.018(2) 0.7
K+1 K1 0.5389(18) 0.5 0.018(2) 0.3
Na+1 Na2 0.0389(18) 0.5 0.518(2) 0.7
K+1 K2 0.0389(18) 0.5 0.518(2) 0.3
Nb+5 Nb1 0.0362(5) 0 -0.003(2) 1
Nb+5 Nb2 0.5362(5) 0 0.497(2) 1
O-2 O1 0 0.5 0 1
O-2 O2 0.5 0.5 0.5 1
O-2 O3 0.2737(9) 0 0.2286(10) 1
O-2 O4 0.2286(10) 0 0.7263(9) 1
O-2 O5 0.7714(10) 0 0.2737(9) 1
O-2 O6 0.7263(9) 0 0.7714(10) 1

loop_
_atom_type_symbol
Na1+
K1+
Nb5+
O2-
